data_4032741
loop_
_publ_author_name
'Dengiz, Cagatay'
'Luppino, Sarah P.'
'Gutierrez, Gregory D.'
'Swager, Timothy M.'

_publ_section_title
;
 Naphthazarin-Polycyclic Conjugated Hydrocarbons and Iptycenes.
;
_journal_issue 14
_journal_name_full 'The Journal of organic chemistry'
_journal_page_first 7470
_journal_page_last 7480
_journal_paper_doi 10.1021/acs.joc.7b01170
_journal_volume 82
_journal_year 2017
_chemical_formula_sum 'C24 H14 O4'
_chemical_formula_weight 366.35
_space_group_crystal_system triclinic
_space_group_IT_number 2
_space_group_name_Hall '-P 1'
_space_group_name_H-M_alt 'P -1'
_symmetry_space_group_name_Hall '-P 1'
_symmetry_space_group_name_H-M 'P -1'
_atom_sites_solution_hydrogens mixed
_atom_sites_solution_primary direct
_atom_sites_solution_secondary difmap
_audit_creation_method SHELXL-2014/7
_cell_angle_alpha 78.2587(13)
_cell_angle_beta 78.0645(13)
_cell_angle_gamma 67.9603(12)
_cell_formula_units_Z 2
_cell_length_a 7.9933(7)
_cell_length_b 8.6795(7)
_cell_length_c 13.2531(11)
_cell_measurement_reflns_used 8161
_cell_measurement_temperature 100(2)
_cell_measurement_theta_max 31.43
_cell_measurement_theta_min 2.56
_cell_volume 825.78(12)
_computing_cell_refinement 'SAINT 7.46A (Bruker-AXS, 2015)'
_computing_data_collection 'APEX2 v2011.4.0 (Bruker-AXS, 2015)'
_computing_data_reduction 'SAINT 7.46A (Bruker-AXS, 2015)'
_computing_molecular_graphics 'Bruker SHELXTL'
_computing_publication_material 'Bruker SHELXTL'
_computing_structure_refinement 'SHELXL-2014/7 (Sheldrick, 2014)'
_computing_structure_solution 'SHELXT-2015 (Sheldrick, 2015)'
_diffrn_ambient_temperature 100(2)
_diffrn_detector_area_resol_mean 8.3
_diffrn_measured_fraction_theta_full 0.997
_diffrn_measured_fraction_theta_max 0.998
_diffrn_measurement_device_type 'Bruker Smart APEX2 CCD'
_diffrn_measurement_method '\f and \w scans'
_diffrn_radiation_type MoK\a
_diffrn_radiation_wavelength 0.71073
_diffrn_reflns_av_R_equivalents 0.0244
_diffrn_reflns_av_unetI/netI 0.0197
_diffrn_reflns_Laue_measured_fraction_full 0.997
_diffrn_reflns_Laue_measured_fraction_max 0.998
_diffrn_reflns_limit_h_max 11
_diffrn_reflns_limit_h_min -11
_diffrn_reflns_limit_k_max 12
_diffrn_reflns_limit_k_min -12
_diffrn_reflns_limit_l_max 18
_diffrn_reflns_limit_l_min -18
_diffrn_reflns_number 21445
_diffrn_reflns_point_group_measured_fraction_full 0.997
_diffrn_reflns_point_group_measured_fraction_max 0.998
_diffrn_reflns_theta_full 25.242
_diffrn_reflns_theta_max 29.575
_diffrn_reflns_theta_min 1.586
_diffrn_source 'I\mS micro-focus sealed tube, multilayer optics'
_exptl_absorpt_coefficient_mu 0.100
_exptl_absorpt_correction_T_max 0.7462
_exptl_absorpt_correction_T_min 0.6931
_exptl_absorpt_correction_type multi-scan
_exptl_absorpt_process_details 'SADABS (Sheldrick, 2009)'
_exptl_crystal_colour red
_exptl_crystal_density_diffrn 1.473
_exptl_crystal_density_method 'not measured'
_exptl_crystal_description needle
_exptl_crystal_F_000 380
_exptl_crystal_size_max 0.275
_exptl_crystal_size_mid 0.070
_exptl_crystal_size_min 0.040
_refine_diff_density_max 0.450
_refine_diff_density_min -0.248
_refine_diff_density_rms 0.052
_refine_ls_extinction_method none
_refine_ls_goodness_of_fit_ref 1.045
_refine_ls_hydrogen_treatment mixed
_refine_ls_matrix_type full
_refine_ls_number_parameters 259
_refine_ls_number_reflns 4607
_refine_ls_number_restraints 456
_refine_ls_restrained_S_all 0.998
_refine_ls_R_factor_all 0.0506
_refine_ls_R_factor_gt 0.0428
_refine_ls_shift/su_max 0.000
_refine_ls_shift/su_mean 0.000
_refine_ls_structure_factor_coef Fsqd
_refine_ls_weighting_details 'w=1/[\s^2^(Fo^2^)+(0.0532P)^2^+0.4593P] where P=(Fo^2^+2Fc^2^)/3'
_refine_ls_weighting_scheme calc
_refine_ls_wR_factor_gt 0.1130
_refine_ls_wR_factor_ref 0.1186
_reflns_Friedel_coverage 0.000
_reflns_number_gt 3909
_reflns_number_total 4607
_reflns_threshold_expression 'I > 2\s(I)'
_cod_data_source_file jo7b01170_si_004.cif
_cod_data_source_block x17084
_cod_database_code 4032741
_shelx_shelxl_version_number 2014/7
_shelx_space_group_comment
; 
The symmetry employed for this shelxl refinement is uniquely defined 
by the following loop, which should always be used as a source of 
symmetry information in preference to the above space-group names. 
They are only intended as comments. 
;
_shelx_estimated_absorpt_t_min 0.973
_shelx_estimated_absorpt_t_max 0.996

loop_
_space_group_symop_operation_xyz
'x, y, z'
'-x, -y, -z'

loop_
_atom_site_label
_atom_site_type_symbol
_atom_site_fract_x
_atom_site_fract_y
_atom_site_fract_z
_atom_site_U_iso_or_equiv
_atom_site_adp_type
_atom_site_occupancy
_atom_site_site_symmetry_order
_atom_site_calc_flag
_atom_site_refinement_flags_posn
_atom_site_refinement_flags_adp
O1 O 0.58589(12) 0.36743(11) 0.76903(7) 0.01729(18) Uani 1 1 d D U
H1 H 0.687(2) 0.3044(18) 0.7322(13) 0.026 Uiso 1 1 d D U
O2 O 0.84199(13) 0.26895(12) 0.61762(7) 0.0231(2) Uani 1 1 d . U
O3 O 0.55738(13) 0.84079(11) 0.36581(7) 0.02035(19) Uani 1 1 d . U
O4 O 0.30652(12) 0.96481(11) 0.51536(7) 0.01668(18) Uani 1 1 d D U
H4 H 0.373(2) 0.955(2) 0.4535(10) 0.025 Uiso 1 1 d D U
C1 C 0.25750(15) 0.62873(14) 0.84812(9) 0.0128(2) Uani 1 1 d . U
H1A H 0.3052 0.5176 0.8919 0.015 Uiso 1 1 calc R U
C2 C 0.36826(15) 0.63960(14) 0.74028(8) 0.0123(2) Uani 1 1 d . U
C3 C 0.52463(16) 0.51005(14) 0.70352(9) 0.0131(2) Uani 1 1 d D U
C4 C 0.61025(15) 0.53547(14) 0.60095(9) 0.0137(2) Uani 1 1 d . U
C5 C 0.77380(16) 0.40297(15) 0.56184(9) 0.0167(2) Uani 1 1 d . U
C6 C 0.85773(17) 0.43195(16) 0.45290(10) 0.0201(2) Uani 1 1 d . U
H6 H 0.9642 0.3472 0.4262 0.024 Uiso 1 1 calc R U
C7 C 0.78691(18) 0.57527(16) 0.39083(10) 0.0198(2) Uani 1 1 d . U
H7 H 0.8450 0.5894 0.3212 0.024 Uiso 1 1 calc R U
C8 C 0.62136(17) 0.71219(15) 0.42713(9) 0.0160(2) Uani 1 1 d . U
C9 C 0.53699(16) 0.68918(14) 0.53550(9) 0.0139(2) Uani 1 1 d . U
C10 C 0.38221(15) 0.81788(14) 0.57412(9) 0.0130(2) Uani 1 1 d D U
C11 C 0.30168(15) 0.79156(14) 0.67832(9) 0.0123(2) Uani 1 1 d . U
C12 C 0.13497(15) 0.91769(14) 0.73270(9) 0.0126(2) Uani 1 1 d . U
H12 H 0.0884 1.0284 0.6883 0.015 Uiso 1 1 calc R U
C21 C 0.06193(15) 0.67252(14) 0.82819(9) 0.0135(2) Uani 1 1 d . U
C22 C -0.04754(17) 0.57515(15) 0.86401(9) 0.0160(2) Uani 1 1 d . U
H22 H -0.0027 0.4686 0.9046 0.019 Uiso 1 1 calc R U
C23 C -0.22514(17) 0.63647(16) 0.83932(10) 0.0192(2) Uani 1 1 d . U
H23 H -0.3013 0.5709 0.8634 0.023 Uiso 1 1 calc R U
C24 C -0.29149(17) 0.79290(16) 0.77971(10) 0.0195(2) Uani 1 1 d . U
H24 H -0.4131 0.8341 0.7647 0.023 Uiso 1 1 calc R U
C25 C -0.17946(16) 0.88976(15) 0.74178(9) 0.0155(2) Uani 1 1 d . U
H25 H -0.2231 0.9952 0.6998 0.019 Uiso 1 1 calc R U
C26 C -0.00376(15) 0.82856(14) 0.76670(9) 0.0135(2) Uani 1 1 d . U
C31 C 0.25717(15) 0.77542(14) 0.89541(9) 0.0131(2) Uani 1 1 d . U
C32 C 0.31724(16) 0.76523(15) 0.98825(9) 0.0157(2) Uani 1 1 d . U
H32 H 0.3630 0.6597 1.0298 0.019 Uiso 1 1 calc R U
C33 C 0.30971(17) 0.91217(16) 1.02004(9) 0.0189(2) Uani 1 1 d . U
H33 H 0.3521 0.9064 1.0831 0.023 Uiso 1 1 calc R U
C34 C 0.24065(18) 1.06624(16) 0.95983(10) 0.0198(2) Uani 1 1 d . U
H34 H 0.2338 1.1656 0.9827 0.024 Uiso 1 1 calc R U
C35 C 0.18089(17) 1.07667(15) 0.86573(9) 0.0166(2) Uani 1 1 d . U
H35 H 0.1342 1.1823 0.8245 0.020 Uiso 1 1 calc R U
C36 C 0.19077(15) 0.93059(14) 0.83341(9) 0.0135(2) Uani 1 1 d . U

loop_
_atom_site_aniso_label
_atom_site_aniso_U_11
_atom_site_aniso_U_22
_atom_site_aniso_U_33
_atom_site_aniso_U_23
_atom_site_aniso_U_13
_atom_site_aniso_U_12
O1 0.0182(4) 0.0129(4) 0.0166(4) -0.0001(3) -0.0038(3) -0.0009(3)
O2 0.0193(5) 0.0193(4) 0.0246(5) -0.0032(4) -0.0019(4) -0.0004(4)
O3 0.0238(5) 0.0218(4) 0.0148(4) -0.0001(3) -0.0017(3) -0.0090(4)
O4 0.0188(4) 0.0148(4) 0.0140(4) 0.0012(3) -0.0032(3) -0.0043(3)
C1 0.0130(5) 0.0125(5) 0.0126(5) -0.0004(4) -0.0022(4) -0.0044(4)
C2 0.0119(5) 0.0134(5) 0.0126(5) -0.0021(4) -0.0025(4) -0.0050(4)
C3 0.0132(5) 0.0125(5) 0.0142(5) -0.0018(4) -0.0043(4) -0.0039(4)
C4 0.0124(5) 0.0135(5) 0.0152(5) -0.0034(4) -0.0023(4) -0.0038(4)
C5 0.0136(5) 0.0178(5) 0.0194(5) -0.0055(4) -0.0017(4) -0.0049(4)
C6 0.0158(6) 0.0229(6) 0.0212(6) -0.0092(5) 0.0014(4) -0.0053(5)
C7 0.0193(6) 0.0251(6) 0.0160(5) -0.0071(5) 0.0026(4) -0.0095(5)
C8 0.0172(5) 0.0189(5) 0.0145(5) -0.0038(4) -0.0012(4) -0.0091(4)
C9 0.0139(5) 0.0150(5) 0.0134(5) -0.0022(4) -0.0019(4) -0.0058(4)
C10 0.0134(5) 0.0135(5) 0.0137(5) -0.0009(4) -0.0037(4) -0.0061(4)
C11 0.0107(5) 0.0128(5) 0.0141(5) -0.0021(4) -0.0027(4) -0.0045(4)
C12 0.0115(5) 0.0123(5) 0.0135(5) -0.0012(4) -0.0025(4) -0.0035(4)
C21 0.0126(5) 0.0153(5) 0.0132(5) -0.0037(4) -0.0012(4) -0.0049(4)
C22 0.0180(6) 0.0165(5) 0.0150(5) -0.0033(4) -0.0007(4) -0.0079(4)
C23 0.0185(6) 0.0236(6) 0.0206(6) -0.0048(5) -0.0001(4) -0.0135(5)
C24 0.0132(5) 0.0242(6) 0.0239(6) -0.0045(5) -0.0048(4) -0.0079(5)
C25 0.0131(5) 0.0167(5) 0.0172(5) -0.0038(4) -0.0038(4) -0.0040(4)
C26 0.0124(5) 0.0147(5) 0.0141(5) -0.0033(4) -0.0014(4) -0.0052(4)
C31 0.0107(5) 0.0150(5) 0.0140(5) -0.0035(4) -0.0003(4) -0.0050(4)
C32 0.0149(5) 0.0179(5) 0.0140(5) -0.0009(4) -0.0021(4) -0.0062(4)
C33 0.0195(6) 0.0249(6) 0.0152(5) -0.0058(4) -0.0023(4) -0.0095(5)
C34 0.0224(6) 0.0201(6) 0.0202(6) -0.0077(4) -0.0012(5) -0.0095(5)
C35 0.0171(5) 0.0141(5) 0.0185(5) -0.0032(4) -0.0015(4) -0.0053(4)
C36 0.0112(5) 0.0153(5) 0.0142(5) -0.0028(4) -0.0009(4) -0.0049(4)

loop_
_atom_type_symbol
_atom_type_description
_atom_type_scat_dispersion_real
_atom_type_scat_dispersion_imag
_atom_type_scat_source
C C 0.0033 0.0016 'International Tables Vol C Tables 4.2.6.8 and 6.1.1.4'
H H 0.0000 0.0000 'International Tables Vol C Tables 4.2.6.8 and 6.1.1.4'
O O 0.0106 0.0060 'International Tables Vol C Tables 4.2.6.8 and 6.1.1.4'

loop_
_geom_angle_atom_site_label_1
_geom_angle_atom_site_label_2
_geom_angle_atom_site_label_3
_geom_angle
C3 O1 H1 104.1(10)
C10 O4 H4 104.8(10)
C2 C1 C31 104.88(9)
C2 C1 C21 104.96(9)
C31 C1 C21 106.06(9)
C2 C1 H1A 113.4
C31 C1 H1A 113.4
C21 C1 H1A 113.4
C11 C2 C3 121.16(10)
C11 C2 C1 113.93(10)
C3 C2 C1 124.91(10)
O1 C3 C4 123.01(10)
O1 C3 C2 118.14(10)
C4 C3 C2 118.84(10)
C3 C4 C9 120.04(10)
C3 C4 C5 119.57(10)
C9 C4 C5 120.39(10)
O2 C5 C4 121.72(11)
O2 C5 C6 120.06(11)
C4 C5 C6 118.22(11)
C7 C6 C5 121.37(11)
C7 C6 H6 119.3
C5 C6 H6 119.3
C6 C7 C8 122.16(11)
C6 C7 H7 118.9
C8 C7 H7 118.9
O3 C8 C9 122.21(11)
O3 C8 C7 119.88(11)
C9 C8 C7 117.90(11)
C10 C9 C4 120.24(10)
C10 C9 C8 119.85(10)
C4 C9 C8 119.91(10)
O4 C10 C9 122.65(10)
O4 C10 C11 118.60(10)
C9 C10 C11 118.75(10)
C2 C11 C10 120.86(10)
C2 C11 C12 113.52(9)
C10 C11 C12 125.58(10)
C11 C12 C26 104.56(9)
C11 C12 C36 105.68(9)
C26 C12 C36 105.42(9)
C11 C12 H12 113.4
C26 C12 H12 113.4
C36 C12 H12 113.4
C22 C21 C26 120.34(11)
C22 C21 C1 126.69(10)
C26 C21 C1 112.97(10)
C21 C22 C23 118.94(11)
C21 C22 H22 120.5
C23 C22 H22 120.5
C24 C23 C22 120.70(11)
C24 C23 H23 119.7
C22 C23 H23 119.7
C23 C24 C25 120.31(11)
C23 C24 H24 119.8
C25 C24 H24 119.8
C26 C25 C24 118.74(11)
C26 C25 H25 120.6
C24 C25 H25 120.6
C25 C26 C21 120.95(11)
C25 C26 C12 125.54(10)
C21 C26 C12 113.51(10)
C32 C31 C36 120.62(10)
C32 C31 C1 126.37(10)
C36 C31 C1 113.00(10)
C31 C32 C33 119.22(11)
C31 C32 H32 120.4
C33 C32 H32 120.4
C34 C33 C32 120.24(11)
C34 C33 H33 119.9
C32 C33 H33 119.9
C33 C34 C35 120.61(11)
C33 C34 H34 119.7
C35 C34 H34 119.7
C36 C35 C34 119.16(11)
C36 C35 H35 120.4
C34 C35 H35 120.4
C35 C36 C31 120.12(10)
C35 C36 C12 126.37(10)
C31 C36 C12 113.51(10)

loop_
_geom_bond_atom_site_label_1
_geom_bond_atom_site_label_2
_geom_bond_distance
O1 C3 1.3451(13)
O1 H1 0.896(13)
O2 C5 1.2400(15)
O3 C8 1.2419(15)
O4 C10 1.3455(13)
O4 H4 0.881(13)
C1 C2 1.5230(15)
C1 C31 1.5282(15)
C1 C21 1.5304(16)
C1 H1A 1.0000
C2 C11 1.3821(15)
C2 C3 1.4073(15)
C3 C4 1.4040(16)
C4 C9 1.4240(16)
C4 C5 1.4610(16)
C5 C6 1.4751(17)
C6 C7 1.3387(18)
C6 H6 0.9500
C7 C8 1.4778(17)
C7 H7 0.9500
C8 C9 1.4632(16)
C9 C10 1.4050(16)
C10 C11 1.4100(15)
C11 C12 1.5240(15)
C12 C26 1.5253(16)
C12 C36 1.5289(15)
C12 H12 1.0000
C21 C22 1.3876(16)
C21 C26 1.4029(15)
C22 C23 1.3999(17)
C22 H22 0.9500
C23 C24 1.3947(18)
C23 H23 0.9500
C24 C25 1.4028(17)
C24 H24 0.9500
C25 C26 1.3872(16)
C25 H25 0.9500
C31 C32 1.3858(16)
C31 C36 1.4015(16)
C32 C33 1.3994(17)
C32 H32 0.9500
C33 C34 1.3870(18)
C33 H33 0.9500
C34 C35 1.3998(17)
C34 H34 0.9500
C35 C36 1.3890(16)
C35 H35 0.9500

loop_
_geom_hbond_atom_site_label_D
_geom_hbond_atom_site_label_H
_geom_hbond_atom_site_label_A
_geom_hbond_distance_DH
_geom_hbond_distance_HA
_geom_hbond_distance_DA
_geom_hbond_angle_DHA
O1 H1 O2 0.896(13) 1.750(15) 2.5756(13) 151.9(14)
O4 H4 O3 0.881(13) 1.781(15) 2.5908(13) 151.7(15)
